data_1531366
loop_
_publ_author_name
'Eremin, N.N.'
'Urusov, V.S.'
'Rusakov, V.S.'
'Yakubovich, O.V.'

_publ_section_title
;
 Precision X-ray diffraction and Moessbauer studies and computer
 simulation of the structure and properties of malayaite Ca Sn O Si O4
;
_journal_name_full Kristallografiya
_journal_page_first 825
_journal_page_last 833
_journal_volume 47
_journal_year 2002
_chemical_formula_sum 'Ca O5 Si Sn'
_chemical_name_systematic 'Ca Sn O (Si O4)'
_space_group_IT_number 15
_symmetry_space_group_name_Hall '-A 2ya'
_symmetry_space_group_name_H-M 'A 1 2/a 1'
_cell_angle_alpha 90
_cell_angle_beta 113.37
_cell_angle_gamma 90
_cell_formula_units_Z 4
_cell_length_a 7.152
_cell_length_b 8.888
_cell_length_c 6.667
_cell_volume 389.033
_citation_journal_id_ASTM KRISAJ
_cod_data_source_file Eremin_KRISAJ_2002_1726.cif
_cod_data_source_block Ca1O5Si1Sn1
_cod_original_cell_volume 389.0334
_cod_original_sg_symbol_Hall '-C 2yc (z,y,-x)'
_cod_original_formula_sum 'Ca1 O5 Si1 Sn1'
_cod_database_code 1531366

loop_
_symmetry_equiv_pos_as_xyz
x,y,z
-x+1/2,y,-z
-x,-y,-z
x-1/2,-y,z
x,y+1/2,z+1/2
-x+1/2,y+1/2,-z+1/2
-x,-y+1/2,-z+1/2
x-1/2,-y+1/2,z+1/2

loop_
_atom_site_label
_atom_site_type_symbol
_atom_site_fract_x
_atom_site_fract_y
_atom_site_fract_z
_atom_site_occupancy
_atom_site_U_iso_or_equiv
Ca1 Ca+2 0.25 0.6598 0.5 1 0.0
O3 O-2 0.3836 0.7108 0.9304 1 0.0
O1 O-2 0.75 0.5528 0 1 0.0
Si1 Si+4 0.75 0.6915 0.5 1 0.0
O2 O-2 0.8794 0.5894 0.6757 1 0.0
Sn1 Sn+4 0.5 0.5 0 1 0.0
